data_8105428
loop_
_publ_author_name
'Lo, Kong Mun'
'Lee, See Mun'
'Tiekink, Edward R.T.'

_publ_section_title
;
 Crystal structure of 4,4&#x2032;-(oxybis(methylene))bis(bromobenzene),
 C14H12Br2O
;
_journal_issue 5
_journal_name_full 'Zeitschrift f\"ur Kristallographie - New Crystal Structures'
_journal_page_first 1227
_journal_page_last 1229
_journal_paper_doi 10.1515/ncrs-2020-0280
_journal_volume 235
_journal_year 2020
_chemical_formula_moiety 'C14 H12 Br2 O'
_chemical_formula_sum 'C14 H12 Br2 O'
_chemical_formula_weight 356.06
_space_group_crystal_system monoclinic
_space_group_IT_number 5
_space_group_name_Hall 'C 2y'
_space_group_name_H-M_alt 'C 1 2 1'
_atom_sites_solution_hydrogens geom
_atom_sites_solution_primary direct
_atom_sites_solution_secondary difmap
_audit_creation_method SHELXL-2018/3
_cell_angle_alpha 90
_cell_angle_beta 99.1700(8)
_cell_angle_gamma 90
_cell_formula_units_Z 6
_cell_length_a 29.7356(3)
_cell_length_b 5.88712(4)
_cell_length_c 11.10915(9)
_cell_measurement_reflns_used 20281
_cell_measurement_temperature 100(2)
_cell_measurement_theta_max 76.3270
_cell_measurement_theta_min 4.0150
_cell_volume 1919.88(3)
_computing_cell_refinement 'CrysAlisPro [1]'
_computing_data_collection 'CrysAlisPro [1]'
_computing_data_reduction 'CrysAlisPro [1]'
_computing_molecular_graphics 'ORTEP-3 for Windows [4]'
_computing_publication_material 'SHELXL-2018/3 [3]'
_computing_structure_refinement 'SHELXL-2018/3 [3]'
_computing_structure_solution 'SHELXT 2014/5 [2]'
_diffrn_ambient_environment N~2~
_diffrn_ambient_temperature 100(2)
_diffrn_detector 'CCD plate'
_diffrn_detector_area_resol_mean 5.2558
_diffrn_detector_type AtlasS2
_diffrn_measured_fraction_theta_full 1.000
_diffrn_measured_fraction_theta_max 1.000
_diffrn_measurement_device 'four-circle diffractometer'
_diffrn_measurement_device_type 'XtaLAB Synergy, Dualflex, AtlasS2'
_diffrn_measurement_method '\w scans'
_diffrn_radiation_monochromator mirror
_diffrn_radiation_type CuK\a
_diffrn_radiation_wavelength 1.54184
_diffrn_reflns_av_R_equivalents 0.0288
_diffrn_reflns_av_unetI/netI 0.0175
_diffrn_reflns_Laue_measured_fraction_full 1.000
_diffrn_reflns_Laue_measured_fraction_max 1.000
_diffrn_reflns_limit_h_max 32
_diffrn_reflns_limit_h_min -35
_diffrn_reflns_limit_k_max 7
_diffrn_reflns_limit_k_min -7
_diffrn_reflns_limit_l_max 13
_diffrn_reflns_limit_l_min -13
_diffrn_reflns_number 22804
_diffrn_reflns_point_group_measured_fraction_full 0.965
_diffrn_reflns_point_group_measured_fraction_max 0.965
_diffrn_reflns_theta_full 67.060
_diffrn_reflns_theta_max 67.060
_diffrn_reflns_theta_min 3.011
_diffrn_source 'micro-focus sealed X-ray tube'
_exptl_absorpt_coefficient_mu 7.866
_exptl_absorpt_correction_T_max 1.000
_exptl_absorpt_correction_T_min 0.810
_exptl_absorpt_correction_type gaussian
_exptl_absorpt_process_details 'CrysAlisPro [1]'
_exptl_crystal_colour colourless
_exptl_crystal_density_diffrn 1.848
_exptl_crystal_description prism
_exptl_crystal_F_000 1044
_exptl_crystal_size_max 0.138
_exptl_crystal_size_mid 0.080
_exptl_crystal_size_min 0.042
_refine_diff_density_max 0.624
_refine_diff_density_min -0.248
_refine_diff_density_rms 0.057
_refine_ls_abs_structure_details
;
 Flack x determined using 1382 quotients [(I+)-(I-)]/[(I+)+(I-)]
 (Parsons, Flack and Wagner, Acta Cryst. B69 (2013) 249-259).
;
_refine_ls_abs_structure_Flack 0.000(12)
_refine_ls_extinction_coef .
_refine_ls_extinction_method none
_refine_ls_goodness_of_fit_ref 1.007
_refine_ls_hydrogen_treatment constr
_refine_ls_matrix_type full
_refine_ls_number_parameters 231
_refine_ls_number_reflns 3289
_refine_ls_number_restraints 1
_refine_ls_restrained_S_all 1.007
_refine_ls_R_factor_all 0.0167
_refine_ls_R_factor_gt 0.0166
_refine_ls_shift/su_max 0.003
_refine_ls_shift/su_mean 0.000
_refine_ls_structure_factor_coef Fsqd
_refine_ls_weighting_details 'w=1/[\s^2^(Fo^2^)+(0.0293P)^2^+1.5219P] where P=(Fo^2^+2Fc^2^)/3'
_refine_ls_weighting_scheme calc
_refine_ls_wR_factor_gt 0.0442
_refine_ls_wR_factor_ref 0.0443
_reflns_Friedel_coverage 0.743
_reflns_Friedel_fraction_full 0.921
_reflns_Friedel_fraction_max 0.921
_reflns_number_gt 3270
_reflns_number_total 3289
_reflns_threshold_expression 'I > 2\s(I)'
_cod_data_source_file suppl_ncrs-2020-0280_suppl.cif
_cod_data_source_block shelx
_cod_original_sg_symbol_H-M 'C 2'
_cod_database_code 8105428
_shelx_shelxl_version_number 2018/3
_shelx_space_group_comment
;
The symmetry employed for this shelxl refinement is uniquely defined
by the following loop, which should always be used as a source of
symmetry information in preference to the above space-group names.
They are only intended as comments.
;
_shelx_estimated_absorpt_t_min 0.410
_shelx_estimated_absorpt_t_max 0.734

loop_
_space_group_symop_operation_xyz
'x, y, z'
'-x, y, -z'
'x+1/2, y+1/2, z'
'-x+1/2, y+1/2, -z'

loop_
_atom_site_label
_atom_site_type_symbol
_atom_site_fract_x
_atom_site_fract_y
_atom_site_fract_z
_atom_site_U_iso_or_equiv
_atom_site_adp_type
_atom_site_occupancy
_atom_site_site_symmetry_order
_atom_site_calc_flag
_atom_site_refinement_flags_posn
_atom_site_refinement_flags_adp
_atom_site_refinement_flags_occupancy
_atom_site_disorder_assembly
_atom_site_disorder_group
Br1 Br 0.71041(2) 1.07282(6) 0.49566(3) 0.02286(10) Uani 1 1 d . . . . .
O1 O 0.500000 0.6195(6) 0.500000 0.0243(8) Uani 1 2 d S T P . .
C1 C 0.65770(10) 0.8905(6) 0.5020(3) 0.0171(7) Uani 1 1 d . . . . .
C2 C 0.66291(11) 0.6783(6) 0.5555(3) 0.0190(7) Uani 1 1 d . . . . .
H2 H 0.692322 0.620597 0.586411 0.023 Uiso 1 1 calc R U . . .
C3 C 0.62408(10) 0.5515(6) 0.5630(3) 0.0179(6) Uani 1 1 d . . . . .
H3 H 0.627095 0.405373 0.599724 0.021 Uiso 1 1 calc R U . . .
C4 C 0.58078(11) 0.6342(6) 0.5177(3) 0.0172(7) Uani 1 1 d . . . . .
C5 C 0.57695(11) 0.8488(6) 0.4634(3) 0.0179(7) Uani 1 1 d . . . . .
H5 H 0.547658 0.907569 0.432146 0.021 Uiso 1 1 calc R U . . .
C6 C 0.61544(10) 0.9773(6) 0.4546(3) 0.0180(7) Uani 1 1 d . . . . .
H6 H 0.612751 1.122309 0.416662 0.022 Uiso 1 1 calc R U . . .
C7 C 0.53983(10) 0.4892(6) 0.5253(3) 0.0188(7) Uani 1 1 d . . . . .
H7A H 0.538544 0.362960 0.465956 0.023 Uiso 1 1 calc R U . . .
H7B H 0.542269 0.423023 0.607969 0.023 Uiso 1 1 calc R U . . .
Br2 Br 0.52995(2) -0.04917(6) 0.79106(3) 0.02331(10) Uani 1 1 d . . . . .
Br3 Br 0.94938(2) -0.07311(5) 0.80258(3) 0.02156(9) Uani 1 1 d . . . . .
O2 O 0.74410(7) 0.3942(4) 0.8522(2) 0.0202(5) Uani 1 1 d . . . . .
C8 C 0.58424(10) 0.1270(6) 0.8185(3) 0.0167(7) Uani 1 1 d . . . . .
C9 C 0.58410(10) 0.3387(6) 0.8726(3) 0.0173(6) Uani 1 1 d . . . . .
H9 H 0.556937 0.398759 0.894875 0.021 Uiso 1 1 calc R U . . .
C10 C 0.62434(10) 0.4612(6) 0.8936(3) 0.0170(6) Uani 1 1 d . . . . .
H10 H 0.624690 0.606480 0.930955 0.020 Uiso 1 1 calc R U . . .
C11 C 0.66434(11) 0.3752(5) 0.8607(3) 0.0157(6) Uani 1 1 d . . . . .
C12 C 0.66356(11) 0.1620(6) 0.8063(3) 0.0163(6) Uani 1 1 d . . . . .
H12 H 0.690670 0.101474 0.783930 0.020 Uiso 1 1 calc R U . . .
C13 C 0.62348(10) 0.0368(6) 0.7844(3) 0.0167(6) Uani 1 1 d . . . . .
H13 H 0.622936 -0.108207 0.746686 0.020 Uiso 1 1 calc R U . . .
C14 C 0.70685(11) 0.5178(6) 0.8814(3) 0.0193(7) Uani 1 1 d . . . . .
H14A H 0.702225 0.655973 0.830156 0.023 Uiso 1 1 calc R U . . .
H14B H 0.713253 0.565810 0.967851 0.023 Uiso 1 1 calc R U . . .
C15 C 0.78371(10) 0.5299(6) 0.8572(3) 0.0195(7) Uani 1 1 d . . . . .
H15A H 0.790202 0.607906 0.937059 0.023 Uiso 1 1 calc R U . . .
H15B H 0.778801 0.647046 0.792493 0.023 Uiso 1 1 calc R U . . .
C16 C 0.82363(10) 0.3810(5) 0.8398(3) 0.0155(7) Uani 1 1 d . . . . .
C17 C 0.81764(11) 0.1725(6) 0.7811(3) 0.0172(6) Uani 1 1 d . . . . .
H17 H 0.787784 0.121274 0.749548 0.021 Uiso 1 1 calc R U . . .
C18 C 0.85501(10) 0.0381(6) 0.7680(3) 0.0177(6) Uani 1 1 d . . . . .
H18 H 0.850948 -0.105026 0.728238 0.021 Uiso 1 1 calc R U . . .
C19 C 0.89837(10) 0.1166(6) 0.8141(3) 0.0170(7) Uani 1 1 d . . . . .
C20 C 0.90519(10) 0.3266(6) 0.8701(3) 0.0178(6) Uani 1 1 d . . . . .
H20 H 0.935093 0.380005 0.899128 0.021 Uiso 1 1 calc R U . . .
C21 C 0.86749(10) 0.4572(6) 0.8828(3) 0.0180(6) Uani 1 1 d . . . . .
H21 H 0.871680 0.601102 0.921646 0.022 Uiso 1 1 calc R U . . .

loop_
_atom_site_aniso_label
_atom_site_aniso_U_11
_atom_site_aniso_U_22
_atom_site_aniso_U_33
_atom_site_aniso_U_23
_atom_site_aniso_U_13
_atom_site_aniso_U_12
Br1 0.01645(17) 0.0243(2) 0.02858(18) -0.00305(15) 0.00590(13) -0.00303(14)
O1 0.0132(15) 0.0182(19) 0.041(2) 0.000 0.0044(13) 0.000
C1 0.0162(14) 0.0179(19) 0.0179(14) -0.0049(12) 0.0052(11) -0.0044(13)
C2 0.0159(15) 0.0227(18) 0.0178(15) -0.0028(13) 0.0012(12) 0.0053(14)
C3 0.0224(15) 0.0138(16) 0.0169(13) 0.0000(13) 0.0014(11) 0.0025(14)
C4 0.0173(15) 0.0190(18) 0.0154(15) -0.0017(12) 0.0032(12) 0.0010(13)
C5 0.0187(14) 0.0173(18) 0.0166(15) -0.0005(12) -0.0009(12) 0.0027(13)
C6 0.0212(15) 0.0157(17) 0.0172(13) 0.0013(13) 0.0029(11) 0.0036(13)
C7 0.0175(15) 0.0164(17) 0.0221(14) 0.0018(13) 0.0022(11) 0.0003(13)
Br2 0.01512(15) 0.0236(2) 0.03063(17) -0.00281(16) 0.00177(12) -0.00208(15)
Br3 0.01581(15) 0.02236(19) 0.02719(17) 0.00199(15) 0.00554(11) 0.00294(14)
O2 0.0146(10) 0.0149(12) 0.0320(12) -0.0030(9) 0.0064(9) -0.0011(9)
C8 0.0158(14) 0.0176(19) 0.0159(14) 0.0016(12) 0.0003(12) -0.0011(13)
C9 0.0148(14) 0.0197(17) 0.0170(14) 0.0031(12) 0.0017(11) 0.0068(13)
C10 0.0231(15) 0.0134(16) 0.0148(12) 0.0006(13) 0.0042(11) 0.0027(14)
C11 0.0191(15) 0.0157(17) 0.0117(13) 0.0027(11) 0.0008(11) 0.0014(12)
C12 0.0160(15) 0.0173(17) 0.0165(14) 0.0028(13) 0.0055(12) 0.0041(13)
C13 0.0202(15) 0.0132(16) 0.0158(13) 0.0000(12) 0.0002(11) 0.0012(13)
C14 0.0199(15) 0.0174(18) 0.0210(14) -0.0015(12) 0.0042(12) 0.0028(13)
C15 0.0184(15) 0.0157(17) 0.0243(15) -0.0024(13) 0.0027(12) -0.0028(13)
C16 0.0175(14) 0.0144(17) 0.0149(13) 0.0011(11) 0.0035(11) -0.0019(12)
C17 0.0142(14) 0.0177(16) 0.0196(15) 0.0018(13) 0.0023(12) -0.0017(13)
C18 0.0208(15) 0.0163(17) 0.0158(13) -0.0006(12) 0.0023(11) -0.0012(13)
C19 0.0163(14) 0.0179(18) 0.0176(14) 0.0047(12) 0.0052(11) 0.0024(13)
C20 0.0163(14) 0.0198(17) 0.0168(14) 0.0012(13) 0.0017(11) -0.0041(14)
C21 0.0204(14) 0.0147(16) 0.0186(13) 0.0027(14) 0.0029(11) -0.0033(14)

loop_
_atom_type_symbol
_atom_type_description
_atom_type_scat_dispersion_real
_atom_type_scat_dispersion_imag
_atom_type_scat_source
C C 0.0181 0.0091 'International Tables Vol C Tables 4.2.6.8 and 6.1.1.4'
H H 0.0000 0.0000 'International Tables Vol C Tables 4.2.6.8 and 6.1.1.4'
Br Br -0.6763 1.2805 'International Tables Vol C Tables 4.2.6.8 and 6.1.1.4'
O O 0.0492 0.0322 'International Tables Vol C Tables 4.2.6.8 and 6.1.1.4'

loop_
_geom_angle_atom_site_label_1
_geom_angle_atom_site_label_2
_geom_angle_atom_site_label_3
_geom_angle
_geom_angle_site_symmetry_1
_geom_angle_site_symmetry_3
C7 O1 C7 113.6(4) 2_656 .
C6 C1 C2 122.1(3) . .
C6 C1 Br1 118.7(3) . .
C2 C1 Br1 119.2(2) . .
C1 C2 C3 118.3(3) . .
C1 C2 H2 120.8 . .
C3 C2 H2 120.8 . .
C2 C3 C4 121.3(3) . .
C2 C3 H3 119.3 . .
C4 C3 H3 119.3 . .
C3 C4 C5 118.6(3) . .
C3 C4 C7 119.5(3) . .
C5 C4 C7 121.8(3) . .
C6 C5 C4 120.8(3) . .
C6 C5 H5 119.6 . .
C4 C5 H5 119.6 . .
C1 C6 C5 118.8(3) . .
C1 C6 H6 120.6 . .
C5 C6 H6 120.6 . .
O1 C7 C4 110.2(3) . .
O1 C7 H7A 109.6 . .
C4 C7 H7A 109.6 . .
O1 C7 H7B 109.6 . .
C4 C7 H7B 109.6 . .
H7A C7 H7B 108.1 . .
C14 O2 C15 112.3(2) . .
C13 C8 C9 121.6(3) . .
C13 C8 Br2 118.5(3) . .
C9 C8 Br2 120.0(2) . .
C10 C9 C8 118.7(3) . .
C10 C9 H9 120.7 . .
C8 C9 H9 120.7 . .
C9 C10 C11 121.1(3) . .
C9 C10 H10 119.4 . .
C11 C10 H10 119.4 . .
C10 C11 C12 119.1(3) . .
C10 C11 C14 119.2(3) . .
C12 C11 C14 121.7(3) . .
C13 C12 C11 120.6(3) . .
C13 C12 H12 119.7 . .
C11 C12 H12 119.7 . .
C8 C13 C12 119.0(3) . .
C8 C13 H13 120.5 . .
C12 C13 H13 120.5 . .
O2 C14 C11 110.5(3) . .
O2 C14 H14A 109.6 . .
C11 C14 H14A 109.6 . .
O2 C14 H14B 109.6 . .
C11 C14 H14B 109.6 . .
H14A C14 H14B 108.1 . .
O2 C15 C16 109.4(3) . .
O2 C15 H15A 109.8 . .
C16 C15 H15A 109.8 . .
O2 C15 H15B 109.8 . .
C16 C15 H15B 109.8 . .
H15A C15 H15B 108.2 . .
C17 C16 C21 119.3(3) . .
C17 C16 C15 121.9(3) . .
C21 C16 C15 118.8(3) . .
C16 C17 C18 120.5(3) . .
C16 C17 H17 119.8 . .
C18 C17 H17 119.8 . .
C19 C18 C17 118.9(3) . .
C19 C18 H18 120.6 . .
C17 C18 H18 120.6 . .
C20 C19 C18 121.6(3) . .
C20 C19 Br3 119.5(2) . .
C18 C19 Br3 118.9(3) . .
C19 C20 C21 118.6(3) . .
C19 C20 H20 120.7 . .
C21 C20 H20 120.7 . .
C20 C21 C16 121.1(3) . .
C20 C21 H21 119.5 . .
C16 C21 H21 119.5 . .

loop_
_geom_bond_atom_site_label_1
_geom_bond_atom_site_label_2
_geom_bond_distance
_geom_bond_site_symmetry_2
Br1 C1 1.910(3) .
O1 C7 1.401(4) 2_656
O1 C7 1.402(4) .
C1 C6 1.381(4) .
C1 C2 1.381(5) .
C2 C3 1.389(5) .
C2 H2 0.9500 .
C3 C4 1.393(4) .
C3 H3 0.9500 .
C4 C5 1.397(5) .
C4 C7 1.500(4) .
C5 C6 1.388(5) .
C5 H5 0.9500 .
C6 H6 0.9500 .
C7 H7A 0.9900 .
C7 H7B 0.9900 .
Br2 C8 1.902(3) .
Br3 C19 1.904(3) .
O2 C14 1.406(4) .
O2 C15 1.417(4) .
C8 C13 1.388(4) .
C8 C9 1.384(5) .
C9 C10 1.385(5) .
C9 H9 0.9500 .
C10 C11 1.394(4) .
C10 H10 0.9500 .
C11 C12 1.392(5) .
C11 C14 1.504(4) .
C12 C13 1.389(5) .
C12 H12 0.9500 .
C13 H13 0.9500 .
C14 H14A 0.9900 .
C14 H14B 0.9900 .
C15 C16 1.513(4) .
C15 H15A 0.9900 .
C15 H15B 0.9900 .
C16 C17 1.388(5) .
C16 C21 1.390(4) .
C17 C18 1.391(5) .
C17 H17 0.9500 .
C18 C19 1.388(4) .
C18 H18 0.9500 .
C19 C20 1.384(5) .
C20 C21 1.385(5) .
C20 H20 0.9500 .
C21 H21 0.9500 .

loop_
_geom_torsion_atom_site_label_1
_geom_torsion_atom_site_label_2
_geom_torsion_atom_site_label_3
_geom_torsion_atom_site_label_4
_geom_torsion
_geom_torsion_site_symmetry_1
_geom_torsion_site_symmetry_2
_geom_torsion_site_symmetry_3
_geom_torsion_site_symmetry_4
C6 C1 C2 C3 -1.0(4) . . . .
Br1 C1 C2 C3 177.8(2) . . . .
C1 C2 C3 C4 0.2(4) . . . .
C2 C3 C4 C5 0.3(5) . . . .
C2 C3 C4 C7 178.6(3) . . . .
C3 C4 C5 C6 0.0(4) . . . .
C7 C4 C5 C6 -178.3(3) . . . .
C2 C1 C6 C5 1.4(5) . . . .
Br1 C1 C6 C5 -177.5(2) . . . .
C4 C5 C6 C1 -0.9(5) . . . .
C7 O1 C7 C4 164.7(3) 2_656 . . .
C3 C4 C7 O1 167.2(3) . . . .
C5 C4 C7 O1 -14.6(4) . . . .
C13 C8 C9 C10 -0.5(5) . . . .
Br2 C8 C9 C10 178.8(2) . . . .
C8 C9 C10 C11 0.3(5) . . . .
C9 C10 C11 C12 -0.2(4) . . . .
C9 C10 C11 C14 177.9(3) . . . .
C10 C11 C12 C13 0.3(4) . . . .
C14 C11 C12 C13 -177.8(3) . . . .
C9 C8 C13 C12 0.6(5) . . . .
Br2 C8 C13 C12 -178.7(2) . . . .
C11 C12 C13 C8 -0.5(5) . . . .
C15 O2 C14 C11 173.4(2) . . . .
C10 C11 C14 O2 175.0(3) . . . .
C12 C11 C14 O2 -6.9(4) . . . .
C14 O2 C15 C16 173.3(2) . . . .
O2 C15 C16 C17 23.2(4) . . . .
O2 C15 C16 C21 -157.5(3) . . . .
C21 C16 C17 C18 1.6(4) . . . .
C15 C16 C17 C18 -179.1(3) . . . .
C16 C17 C18 C19 -0.4(5) . . . .
C17 C18 C19 C20 -1.4(5) . . . .
C17 C18 C19 Br3 177.3(2) . . . .
C18 C19 C20 C21 1.8(4) . . . .
Br3 C19 C20 C21 -176.9(2) . . . .
C19 C20 C21 C16 -0.5(4) . . . .
C17 C16 C21 C20 -1.2(4) . . . .
C15 C16 C21 C20 179.5(3) . . . .
